data_7102898
loop_
_publ_author_name
'Butts, Craig P'
'Green, Michael'
'Hooper, Thomas N'
'Kilby, Richard J'
'McGrady, John E'
'Pantazis, Dimitrios A'
'Russell, Christopher A'

_publ_section_title
;
 1,2-Diphosphinobenzene as a synthon for the 1,2,3-triphospha- and
 2-arsa-1,3-diphosphaindenyl anions and a stable organo derivative of
 the P8 unit of Hittorf's phosphorus.
;
_journal_issue 7
_journal_name_full 'Chemical communications (Cambridge, England)'
_journal_page_first 856
_journal_page_last 858
_journal_paper_doi 10.1039/b717204d
_journal_year 2008
_chemical_formula_moiety 'C16 H32 Li O8, C6 H4 As P2'
_chemical_formula_sum 'C22 H36 As Li O8 P2'
_chemical_formula_weight 572.31
_space_group_IT_number 14
_symmetry_cell_setting monoclinic
_symmetry_space_group_name_Hall '-P 2yn'
_symmetry_space_group_name_H-M 'P 1 21/n 1'
_atom_sites_solution_hydrogens geom
_atom_sites_solution_primary direct
_atom_sites_solution_secondary difmap
_audit_creation_method SHELXL-97
_cell_angle_alpha 90.00
_cell_angle_beta 94.13(3)
_cell_angle_gamma 90.00
_cell_formula_units_Z 4
_cell_length_a 11.796(2)
_cell_length_b 8.3443(17)
_cell_length_c 26.460(5)
_cell_measurement_reflns_used 2947
_cell_measurement_temperature 373(2)
_cell_measurement_theta_max 23.6
_cell_measurement_theta_min 2.56
_cell_volume 2597.8(9)
_computing_cell_refinement 'SMART v5.628 (Bruker-AXS, 1997-2002)'
_computing_data_collection 'SMART v5.628 (Bruker-AXS, 1997-2002)'
_computing_data_reduction
;
SAINT v7.06A (Bruker-AXS, 1997-2003) & SHELXTL v6.14 (Bruker-AXS, 2003)
;
_computing_molecular_graphics 'SHELXTL (Brucker, 2001)'
_computing_publication_material 'SHELXTL (Brucker, 2001)'
_computing_structure_refinement 'SHELXL-97 (Sheldrick, 1997)'
_computing_structure_solution 'SHELXS-97 (Sheldrick, 1990)'
_diffrn_ambient_temperature 100
_diffrn_detector 'CCD plate'
_diffrn_detector_area_resol_mean 8.366
_diffrn_detector_type 'Bruker-AXS SMART APEX'
_diffrn_measured_fraction_theta_full 0.999
_diffrn_measured_fraction_theta_max 0.999
_diffrn_measurement_details 'frames, 0.3\% width'
_diffrn_measurement_device 'three-circle diffractometer'
_diffrn_measurement_device_type 'Bruker-AXS D8'
_diffrn_measurement_method '\w scans'
_diffrn_measurement_specimen_support 'glass fibre'
_diffrn_radiation_collimation monocap
_diffrn_radiation_monochromator graphite
_diffrn_radiation_probe x-ray
_diffrn_radiation_type 'Mo K\a'
_diffrn_radiation_wavelength 0.71074
_diffrn_reflns_av_R_equivalents 0.0775
_diffrn_reflns_av_sigmaI/netI 0.0631
_diffrn_reflns_limit_h_max 15
_diffrn_reflns_limit_h_min -15
_diffrn_reflns_limit_k_max 10
_diffrn_reflns_limit_k_min -10
_diffrn_reflns_limit_l_max 34
_diffrn_reflns_limit_l_min -34
_diffrn_reflns_number 28216
_diffrn_reflns_theta_full 27.48
_diffrn_reflns_theta_max 27.48
_diffrn_reflns_theta_min 1.54
_diffrn_source 'sealed X-ray tube'
_diffrn_source_current 40
_diffrn_source_power 2
_diffrn_source_target Mo
_diffrn_source_voltage 50
_exptl_absorpt_coefficient_mu 1.475
_exptl_absorpt_correction_T_max 0.93
_exptl_absorpt_correction_T_min 0.65
_exptl_absorpt_correction_type multi-scan
_exptl_absorpt_process_details 'SADABS v2.03 (Sheldrick, 2003)'
_exptl_crystal_colour Green
_exptl_crystal_density_diffrn 1.463
_exptl_crystal_density_method none
_exptl_crystal_description Plate
_exptl_crystal_F_000 1192
_exptl_crystal_size_max 0.40
_exptl_crystal_size_mid 0.25
_exptl_crystal_size_min 0.05
_refine_diff_density_max 0.794
_refine_diff_density_min -0.889
_refine_diff_density_rms 0.112
_refine_ls_extinction_method none
_refine_ls_goodness_of_fit_ref 1.214
_refine_ls_hydrogen_treatment constr
_refine_ls_matrix_type full
_refine_ls_number_parameters 307
_refine_ls_number_reflns 5961
_refine_ls_number_restraints 0
_refine_ls_restrained_S_all 1.214
_refine_ls_R_factor_all 0.0889
_refine_ls_R_factor_gt 0.0709
_refine_ls_shift/su_max 0.000
_refine_ls_shift/su_mean 0.000
_refine_ls_structure_factor_coef Fsqd
_refine_ls_weighting_details 'calc w=1/[\s^2^(Fo^2^)+(0.0278P)^2^+6.7688P] where P=(Fo^2^+2Fc^2^)/3'
_refine_ls_weighting_scheme calc
_refine_ls_wR_factor_gt 0.1209
_refine_ls_wR_factor_ref 0.1288
_reflns_number_gt 5012
_reflns_number_total 5961
_reflns_threshold_expression >2\s(I)
_cod_data_source_file b717204d.txt
_cod_data_source_block 2
_cod_depositor_comments
;
The following automatic conversions were performed:
'_diffrn_radiation_probe' value 'X-ray' changed to 'x-ray' according to
'/home/saulius/struct/CIF-dictionaries/cif_core.dic' dictionary named
'cif_core.dic' version 2.4.1 from 2010-06-29.

Automatic conversion script
Id: cif_fix_enum 1527 2010-12-29 10:47:43Z saulius 
;
_cod_original_sg_symbol_H-M 'P 21/n'
_cod_database_code 7102898

loop_
_symmetry_equiv_pos_as_xyz
'x, y, z'
'-x+1/2, y+1/2, -z+1/2'
'-x, -y, -z'
'x-1/2, -y-1/2, z-1/2'

loop_
_atom_site_label
_atom_site_type_symbol
_atom_site_fract_x
_atom_site_fract_y
_atom_site_fract_z
_atom_site_U_iso_or_equiv
_atom_site_adp_type
_atom_site_occupancy
_atom_site_symmetry_multiplicity
_atom_site_calc_flag
_atom_site_refinement_flags
_atom_site_disorder_assembly
_atom_site_disorder_group
As1 As 0.79193(4) 1.15383(5) 0.081821(16) 0.01765(12) Uani 1 1 d . . .
P1 P 0.80007(9) 0.90616(14) 0.05362(4) 0.0177(2) Uani 1 1 d . . .
P2 P 0.79501(9) 1.09768(13) 0.16323(4) 0.0156(2) Uani 1 1 d . . .
C1 C 0.8077(3) 0.8033(5) 0.11240(14) 0.0129(8) Uani 1 1 d . . .
C2 C 0.8049(3) 0.8863(5) 0.15988(14) 0.0130(8) Uani 1 1 d . . .
C3 C 0.8116(3) 0.7931(5) 0.20514(14) 0.0137(8) Uani 1 1 d . . .
H6 H 0.8076 0.8448 0.2361 0.016 Uiso 1 1 calc R . .
C4 C 0.8236(3) 0.6302(5) 0.20449(15) 0.0168(9) Uani 1 1 d . . .
H5 H 0.8287 0.5729 0.2347 0.020 Uiso 1 1 calc R . .
C5 C 0.8285(3) 0.5488(5) 0.15785(17) 0.0194(9) Uani 1 1 d . . .
H4 H 0.8382 0.4382 0.1573 0.023 Uiso 1 1 calc R . .
C6 C 0.8188(3) 0.6335(5) 0.11336(16) 0.0174(9) Uani 1 1 d . . .
H3 H 0.8194 0.5783 0.0829 0.021 Uiso 1 1 calc R . .
Li1 Li 0.3141(5) 0.6677(7) 0.1225(2) 0.0065(12) Uani 1 1 d . . .
O1 O 0.1847(2) 0.8773(3) 0.13038(10) 0.0178(6) Uani 1 1 d . . .
C7 C 0.1398(4) 0.9223(5) 0.08060(16) 0.0206(9) Uani 1 1 d . . .
H13A H 0.1972 0.9805 0.0635 0.025 Uiso 1 1 calc R . .
H13B H 0.0750 0.9926 0.0832 0.025 Uiso 1 1 calc R . .
C8 C 0.1038(3) 0.7753(5) 0.04993(15) 0.0188(9) Uani 1 1 d . . .
H14A H 0.0415 0.7215 0.0649 0.023 Uiso 1 1 calc R . .
H14B H 0.0790 0.8054 0.0155 0.023 Uiso 1 1 calc R . .
O2 O 0.2001(2) 0.6725(4) 0.05018(10) 0.0180(6) Uani 1 1 d . . .
C9 C 0.1732(4) 0.5165(5) 0.03026(15) 0.0188(9) Uani 1 1 d . . .
H12A H 0.2404 0.4697 0.0171 0.023 Uiso 1 1 calc R . .
H12B H 0.1153 0.5257 0.0025 0.023 Uiso 1 1 calc R . .
C10 C 0.1308(4) 0.4083(6) 0.07081(16) 0.0219(9) Uani 1 1 d . . .
H11A H 0.0620 0.4515 0.0835 0.026 Uiso 1 1 calc R . .
H11B H 0.1147 0.3019 0.0573 0.026 Uiso 1 1 calc R . .
O3 O 0.2201(2) 0.4023(4) 0.11025(11) 0.0221(7) Uani 1 1 d . . .
C11 C 0.1850(4) 0.3476(6) 0.15760(16) 0.0240(9) Uani 1 1 d . . .
H10A H 0.2506 0.3081 0.1781 0.029 Uiso 1 1 calc R . .
H10B H 0.1322 0.2592 0.1518 0.029 Uiso 1 1 calc R . .
C12 C 0.1288(4) 0.4785(5) 0.18607(16) 0.0199(9) Uani 1 1 d . . .
H9A H 0.0596 0.5133 0.1672 0.024 Uiso 1 1 calc R . .
H9B H 0.1094 0.4395 0.2189 0.024 Uiso 1 1 calc R . .
O4 O 0.2069(2) 0.6090(4) 0.19235(11) 0.0203(7) Uani 1 1 d . . .
C13 C 0.1550(4) 0.7536(5) 0.20798(15) 0.0199(9) Uani 1 1 d . . .
H8A H 0.2124 0.8222 0.2248 0.024 Uiso 1 1 calc R . .
H8B H 0.0994 0.7285 0.2321 0.024 Uiso 1 1 calc R . .
C14 C 0.0977(3) 0.8414(6) 0.16365(15) 0.0207(9) Uani 1 1 d . . .
H7A H 0.0393 0.7750 0.1466 0.025 Uiso 1 1 calc R . .
H7B H 0.0628 0.9393 0.1748 0.025 Uiso 1 1 calc R . .
O5 O 0.4168(2) 0.8290(4) 0.18762(11) 0.0191(6) Uani 1 1 d . . .
C15 C 0.4449(4) 0.9790(5) 0.16482(17) 0.0197(9) Uani 1 1 d . . .
H18A H 0.4987 1.0367 0.1875 0.024 Uiso 1 1 calc R . .
H18B H 0.3768 1.0439 0.1596 0.024 Uiso 1 1 calc R . .
C16 C 0.4955(4) 0.9530(5) 0.11481(16) 0.0196(9) Uani 1 1 d . . .
H17A H 0.5113 1.0551 0.0993 0.024 Uiso 1 1 calc R . .
H17B H 0.5661 0.8934 0.1197 0.024 Uiso 1 1 calc R . .
O6 O 0.4147(2) 0.8651(3) 0.08346(11) 0.0188(6) Uani 1 1 d . . .
C17 C 0.4612(4) 0.8008(5) 0.03913(15) 0.0190(9) Uani 1 1 d . . .
H16A H 0.5139 0.8772 0.0262 0.023 Uiso 1 1 calc R . .
H16B H 0.4006 0.7825 0.0130 0.023 Uiso 1 1 calc R . .
C18 C 0.5221(3) 0.6451(5) 0.05158(15) 0.0183(9) Uani 1 1 d . . .
H15A H 0.5540 0.6018 0.0217 0.022 Uiso 1 1 calc R . .
H15B H 0.5831 0.6617 0.0776 0.022 Uiso 1 1 calc R . .
O7 O 0.4389(2) 0.5387(3) 0.06912(11) 0.0183(6) Uani 1 1 d . . .
C19 C 0.4865(4) 0.3989(5) 0.09393(16) 0.0196(9) Uani 1 1 d . . .
H22A H 0.5482 0.3587 0.0752 0.024 Uiso 1 1 calc R . .
H22B H 0.4289 0.3161 0.0942 0.024 Uiso 1 1 calc R . .
C20 C 0.5305(4) 0.4353(5) 0.14755(16) 0.0212(9) Uani 1 1 d . . .
H21A H 0.5585 0.3383 0.1644 0.025 Uiso 1 1 calc R . .
H21B H 0.5922 0.5122 0.1478 0.025 Uiso 1 1 calc R . .
O8 O 0.4382(2) 0.4995(4) 0.17261(10) 0.0185(6) Uani 1 1 d . . .
C21 C 0.4730(4) 0.5772(5) 0.21922(15) 0.0187(9) Uani 1 1 d . . .
H20A H 0.5345 0.5170 0.2365 0.022 Uiso 1 1 calc R . .
H20B H 0.4100 0.5792 0.2408 0.022 Uiso 1 1 calc R . .
C22 C 0.5120(4) 0.7457(5) 0.21039(16) 0.0204(9) Uani 1 1 d . . .
H19A H 0.5380 0.7957 0.2422 0.024 Uiso 1 1 calc R . .
H19B H 0.5739 0.7460 0.1882 0.024 Uiso 1 1 calc R . .

loop_
_atom_site_aniso_label
_atom_site_aniso_U_11
_atom_site_aniso_U_22
_atom_site_aniso_U_33
_atom_site_aniso_U_23
_atom_site_aniso_U_13
_atom_site_aniso_U_12
As1 0.0234(2) 0.0134(2) 0.0163(2) 0.00403(18) 0.00228(16) 0.00181(19)
P1 0.0218(6) 0.0192(6) 0.0121(5) -0.0004(4) 0.0018(4) 0.0017(5)
P2 0.0227(6) 0.0095(5) 0.0145(5) -0.0011(4) 0.0007(4) 0.0008(4)
C1 0.0126(19) 0.013(2) 0.0132(18) -0.0019(15) -0.0013(15) -0.0009(15)
C2 0.0124(19) 0.014(2) 0.0129(18) -0.0022(15) 0.0010(15) 0.0003(15)
C3 0.0116(19) 0.017(2) 0.0121(18) 0.0018(16) -0.0013(15) 0.0000(16)
C4 0.015(2) 0.016(2) 0.019(2) 0.0062(17) -0.0013(16) -0.0035(16)
C5 0.014(2) 0.010(2) 0.034(2) -0.0008(18) 0.0021(18) 0.0064(16)
C6 0.015(2) 0.016(2) 0.021(2) -0.0073(17) -0.0006(16) -0.0001(16)
Li1 0.005(3) 0.007(3) 0.008(3) -0.001(2) 0.001(2) 0.003(2)
O1 0.0173(15) 0.0186(17) 0.0175(14) -0.0011(12) 0.0017(12) 0.0006(12)
C7 0.021(2) 0.020(2) 0.021(2) 0.0081(18) 0.0038(18) 0.0031(18)
C8 0.016(2) 0.025(2) 0.016(2) 0.0049(18) -0.0010(16) 0.0041(18)
O2 0.0174(14) 0.0181(16) 0.0185(14) -0.0044(12) 0.0009(11) -0.0002(12)
C9 0.020(2) 0.021(2) 0.0143(19) -0.0038(17) -0.0022(17) 0.0023(18)
C10 0.021(2) 0.022(2) 0.022(2) -0.0027(19) -0.0033(18) -0.0040(19)
O3 0.0198(15) 0.0281(17) 0.0184(15) 0.0018(13) 0.0015(12) -0.0005(13)
C11 0.025(2) 0.023(2) 0.024(2) 0.006(2) -0.0002(18) -0.003(2)
C12 0.022(2) 0.019(2) 0.019(2) 0.0015(17) 0.0024(18) -0.0044(18)
O4 0.0173(15) 0.0202(16) 0.0236(15) 0.0005(12) 0.0030(12) -0.0014(12)
C13 0.020(2) 0.026(2) 0.015(2) -0.0062(17) 0.0061(17) 0.0011(18)
C14 0.018(2) 0.026(2) 0.019(2) -0.0091(19) 0.0041(17) 0.0009(19)
O5 0.0160(14) 0.0162(16) 0.0255(15) 0.0007(13) 0.0026(12) 0.0008(12)
C15 0.018(2) 0.010(2) 0.030(2) -0.0022(18) 0.0005(18) 0.0001(17)
C16 0.021(2) 0.013(2) 0.026(2) -0.0007(17) 0.0024(18) -0.0027(17)
O6 0.0209(15) 0.0129(15) 0.0225(15) -0.0018(12) 0.0010(12) 0.0020(12)
C17 0.020(2) 0.022(2) 0.0150(19) 0.0038(17) -0.0010(16) 0.0018(17)
C18 0.019(2) 0.019(2) 0.019(2) -0.0048(18) 0.0079(16) -0.0018(17)
O7 0.0173(15) 0.0151(15) 0.0224(15) 0.0005(12) 0.0014(12) 0.0002(12)
C19 0.019(2) 0.014(2) 0.027(2) 0.0023(18) 0.0066(18) 0.0060(17)
C20 0.021(2) 0.017(2) 0.026(2) 0.0046(18) 0.0035(18) 0.0051(17)
O8 0.0147(14) 0.0226(17) 0.0185(14) -0.0007(12) 0.0025(12) 0.0014(12)
C21 0.017(2) 0.025(2) 0.0142(19) 0.0023(18) 0.0005(16) 0.0052(18)
C22 0.016(2) 0.028(3) 0.016(2) -0.0053(18) -0.0042(16) 0.0038(18)

loop_
_atom_type_symbol
_atom_type_description
_atom_type_scat_dispersion_real
_atom_type_scat_dispersion_imag
_atom_type_scat_source
C C 0.0033 0.0016 'International Tables Vol C Tables 4.2.6.8 and 6.1.1.4'
H H 0.0000 0.0000 'International Tables Vol C Tables 4.2.6.8 and 6.1.1.4'
Li Li -0.0003 0.0001 'International Tables Vol C Tables 4.2.6.8 and 6.1.1.4'
O O 0.0106 0.0060 'International Tables Vol C Tables 4.2.6.8 and 6.1.1.4'
P P 0.1023 0.0942 'International Tables Vol C Tables 4.2.6.8 and 6.1.1.4'
As As 0.0499 2.0058 'International Tables Vol C Tables 4.2.6.8 and 6.1.1.4'

loop_
_geom_angle_atom_site_label_1
_geom_angle_atom_site_label_2
_geom_angle_atom_site_label_3
_geom_angle
_geom_angle_site_symmetry_1
_geom_angle_site_symmetry_3
_geom_angle_publ_flag
P1 As1 P2 97.69(4) . . ?
C1 P1 As1 99.08(13) . . ?
C2 P2 As1 99.18(13) . . ?
C6 C1 C2 118.2(4) . . ?
C6 C1 P1 119.8(3) . . ?
C2 C1 P1 122.1(3) . . ?
C3 C2 C1 117.9(4) . . ?
C3 C2 P2 120.1(3) . . ?
C1 C2 P2 122.0(3) . . ?
C4 C3 C2 122.1(4) . . ?
C4 C3 H6 119.0 . . ?
C2 C3 H6 119.0 . . ?
C3 C4 C5 120.0(4) . . ?
C3 C4 H5 120.0 . . ?
C5 C4 H5 120.0 . . ?
C6 C5 C4 119.7(4) . . ?
C6 C5 H4 120.1 . . ?
C4 C5 H4 120.1 . . ?
C5 C6 C1 122.1(4) . . ?
C5 C6 H3 119.0 . . ?
C1 C6 H3 119.0 . . ?
O2 Li1 O6 84.4(2) . . ?
O2 Li1 O1 73.1(2) . . ?
O6 Li1 O1 82.3(2) . . ?
O2 Li1 O8 142.4(3) . . ?
O6 Li1 O8 110.9(2) . . ?
O1 Li1 O8 140.8(3) . . ?
O2 Li1 O4 110.3(3) . . ?
O6 Li1 O4 144.7(3) . . ?
O1 Li1 O4 72.31(19) . . ?
O8 Li1 O4 77.5(2) . . ?
O2 Li1 O7 82.0(2) . . ?
O6 Li1 O7 72.37(19) . . ?
O1 Li1 O7 146.0(3) . . ?
O8 Li1 O7 71.27(19) . . ?
O4 Li1 O7 139.6(3) . . ?
O2 Li1 O5 145.5(3) . . ?
O6 Li1 O5 71.23(19) . . ?
O1 Li1 O5 79.5(2) . . ?
O8 Li1 O5 71.07(19) . . ?
O4 Li1 O5 80.1(2) . . ?
O7 Li1 O5 111.9(2) . . ?
O2 Li1 O3 70.90(19) . . ?
O6 Li1 O3 144.4(3) . . ?
O1 Li1 O3 112.9(2) . . ?
O8 Li1 O3 78.3(2) . . ?
O4 Li1 O3 70.05(19) . . ?
O7 Li1 O3 79.0(2) . . ?
O5 Li1 O3 141.0(3) . . ?
C14 O1 C7 112.7(3) . . ?
C14 O1 Li1 113.6(3) . . ?
C7 O1 Li1 108.3(3) . . ?
O1 C7 C8 110.5(3) . . ?
O1 C7 H13A 109.5 . . ?
C8 C7 H13A 109.5 . . ?
O1 C7 H13B 109.5 . . ?
C8 C7 H13B 109.5 . . ?
H13A C7 H13B 108.1 . . ?
O2 C8 C7 107.0(3) . . ?
O2 C8 H14A 110.3 . . ?
C7 C8 H14A 110.3 . . ?
O2 C8 H14B 110.3 . . ?
C7 C8 H14B 110.3 . . ?
H14A C8 H14B 108.6 . . ?
C8 O2 C9 113.0(3) . . ?
C8 O2 Li1 116.2(3) . . ?
C9 O2 Li1 113.5(3) . . ?
O2 C9 C10 110.9(3) . . ?
O2 C9 H12A 109.5 . . ?
C10 C9 H12A 109.5 . . ?
O2 C9 H12B 109.5 . . ?
C10 C9 H12B 109.5 . . ?
H12A C9 H12B 108.0 . . ?
O3 C10 C9 105.9(3) . . ?
O3 C10 H11A 110.5 . . ?
C9 C10 H11A 110.5 . . ?
O3 C10 H11B 110.5 . . ?
C9 C10 H11B 110.5 . . ?
H11A C10 H11B 108.7 . . ?
C11 O3 C10 114.1(3) . . ?
C11 O3 Li1 109.1(3) . . ?
C10 O3 Li1 111.2(3) . . ?
O3 C11 C12 111.9(4) . . ?
O3 C11 H10A 109.2 . . ?
C12 C11 H10A 109.2 . . ?
O3 C11 H10B 109.2 . . ?
C12 C11 H10B 109.2 . . ?
H10A C11 H10B 107.9 . . ?
O4 C12 C11 107.9(3) . . ?
O4 C12 H9A 110.1 . . ?
C11 C12 H9A 110.1 . . ?
O4 C12 H9B 110.1 . . ?
C11 C12 H9B 110.1 . . ?
H9A C12 H9B 108.4 . . ?
C12 O4 C13 113.0(3) . . ?
C12 O4 Li1 116.3(3) . . ?
C13 O4 Li1 108.4(3) . . ?
O4 C13 C14 111.4(3) . . ?
O4 C13 H8A 109.4 . . ?
C14 C13 H8A 109.4 . . ?
O4 C13 H8B 109.4 . . ?
C14 C13 H8B 109.4 . . ?
H8A C13 H8B 108.0 . . ?
O1 C14 C13 106.3(3) . . ?
O1 C14 H7A 110.5 . . ?
C13 C14 H7A 110.5 . . ?
O1 C14 H7B 110.5 . . ?
C13 C14 H7B 110.5 . . ?
H7A C14 H7B 108.7 . . ?
C22 O5 C15 113.9(3) . . ?
C22 O5 Li1 111.5(3) . . ?
C15 O5 Li1 107.5(3) . . ?
O5 C15 C16 111.2(3) . . ?
O5 C15 H18A 109.4 . . ?
C16 C15 H18A 109.4 . . ?
O5 C15 H18B 109.4 . . ?
C16 C15 H18B 109.4 . . ?
H18A C15 H18B 108.0 . . ?
O6 C16 C15 107.2(3) . . ?
O6 C16 H17A 110.3 . . ?
C15 C16 H17A 110.3 . . ?
O6 C16 H17B 110.3 . . ?
C15 C16 H17B 110.3 . . ?
H17A C16 H17B 108.5 . . ?
C16 O6 C17 113.0(3) . . ?
C16 O6 Li1 116.8(3) . . ?
C17 O6 Li1 109.7(3) . . ?
O6 C17 C18 110.3(3) . . ?
O6 C17 H16A 109.6 . . ?
C18 C17 H16A 109.6 . . ?
O6 C17 H16B 109.6 . . ?
C18 C17 H16B 109.6 . . ?
H16A C17 H16B 108.1 . . ?
O7 C18 C17 106.2(3) . . ?
O7 C18 H15A 110.5 . . ?
C17 C18 H15A 110.5 . . ?
O7 C18 H15B 110.5 . . ?
C17 C18 H15B 110.5 . . ?
H15A C18 H15B 108.7 . . ?
C18 O7 C19 113.6(3) . . ?
C18 O7 Li1 112.5(3) . . ?
C19 O7 Li1 109.7(3) . . ?
O7 C19 C20 111.4(3) . . ?
O7 C19 H22A 109.4 . . ?
C20 C19 H22A 109.4 . . ?
O7 C19 H22B 109.4 . . ?
C20 C19 H22B 109.4 . . ?
H22A C19 H22B 108.0 . . ?
O8 C20 C19 107.0(3) . . ?
O8 C20 H21A 110.3 . . ?
C19 C20 H21A 110.3 . . ?
O8 C20 H21B 110.3 . . ?
C19 C20 H21B 110.3 . . ?
H21A C20 H21B 108.6 . . ?
C20 O8 C21 113.1(3) . . ?
C20 O8 Li1 115.2(3) . . ?
C21 O8 Li1 110.1(3) . . ?
O8 C21 C22 111.3(3) . . ?
O8 C21 H20A 109.4 . . ?
C22 C21 H20A 109.4 . . ?
O8 C21 H20B 109.4 . . ?
C22 C21 H20B 109.4 . . ?
H20A C21 H20B 108.0 . . ?
O5 C22 C21 106.5(3) . . ?
O5 C22 H19A 110.4 . . ?
C21 C22 H19A 110.4 . . ?
O5 C22 H19B 110.4 . . ?
C21 C22 H19B 110.4 . . ?
H19A C22 H19B 108.6 . . ?

loop_
_geom_bond_atom_site_label_1
_geom_bond_atom_site_label_2
_geom_bond_distance
_geom_bond_site_symmetry_2
_geom_bond_publ_flag
As1 P1 2.2017(13) . ?
As1 P2 2.2021(12) . ?
P1 C1 1.773(4) . ?
P2 C2 1.771(4) . ?
C1 C6 1.423(6) . ?
C1 C2 1.437(5) . ?
C2 C3 1.425(5) . ?
C3 C4 1.367(6) . ?
C3 H6 0.9300 . ?
C4 C5 1.413(6) . ?
C4 H5 0.9300 . ?
C5 C6 1.371(6) . ?
C5 H4 0.9300 . ?
C6 H3 0.9300 . ?
Li1 O2 2.258(6) . ?
Li1 O6 2.316(7) . ?
Li1 O1 2.341(6) . ?
Li1 O8 2.365(6) . ?
Li1 O4 2.365(6) . ?
Li1 O7 2.370(6) . ?
Li1 O5 2.439(7) . ?
Li1 O3 2.487(7) . ?
O1 C14 1.431(5) . ?
O1 C7 1.434(5) . ?
C7 C8 1.515(6) . ?
C7 H13A 0.9700 . ?
C7 H13B 0.9700 . ?
C8 O2 1.424(5) . ?
C8 H14A 0.9700 . ?
C8 H14B 0.9700 . ?
O2 C9 1.431(5) . ?
C9 C10 1.515(6) . ?
C9 H12A 0.9700 . ?
C9 H12B 0.9700 . ?
C10 O3 1.429(5) . ?
C10 H11A 0.9700 . ?
C10 H11B 0.9700 . ?
O3 C11 1.423(5) . ?
C11 C12 1.508(6) . ?
C11 H10A 0.9700 . ?
C11 H10B 0.9700 . ?
C12 O4 1.428(5) . ?
C12 H9A 0.9700 . ?
C12 H9B 0.9700 . ?
O4 C13 1.428(5) . ?
C13 C14 1.502(6) . ?
C13 H8A 0.9700 . ?
C13 H8B 0.9700 . ?
C14 H7A 0.9700 . ?
C14 H7B 0.9700 . ?
O5 C22 1.418(5) . ?
O5 C15 1.438(5) . ?
C15 C16 1.506(6) . ?
C15 H18A 0.9700 . ?
C15 H18B 0.9700 . ?
C16 O6 1.422(5) . ?
C16 H17A 0.9700 . ?
C16 H17B 0.9700 . ?
O6 C17 1.434(5) . ?
C17 C18 1.509(6) . ?
C17 H16A 0.9700 . ?
C17 H16B 0.9700 . ?
C18 O7 1.425(5) . ?
C18 H15A 0.9700 . ?
C18 H15B 0.9700 . ?
O7 C19 1.433(5) . ?
C19 C20 1.506(6) . ?
C19 H22A 0.9700 . ?
C19 H22B 0.9700 . ?
C20 O8 1.420(5) . ?
C20 H21A 0.9700 . ?
C20 H21B 0.9700 . ?
O8 C21 1.428(5) . ?
C21 C22 1.502(6) . ?
C21 H20A 0.9700 . ?
C21 H20B 0.9700 . ?
C22 H19A 0.9700 . ?
C22 H19B 0.9700 . ?
